data_2207955
loop_
_publ_author_name
'Shaikh, Nadim S.'
'Parkin, Sean'
'Lehmler, Hans-Joachim'

_publ_section_title
;
 2,2',3,3',6,6'-Hexachloro-5-nitro-1,1'-biphenyl (5-Nitro PCB 136)
;
_journal_coeditor_code AC6228
_journal_issue 2
_journal_name_full 'Acta Crystallographica Section E'
_journal_page_first o662
_journal_page_last o663
_journal_paper_doi 10.1107/S1600536806001334
_journal_volume 62
_journal_year 2006
_chemical_formula_iupac 'C12 H3 Cl6 N O2'
_chemical_formula_moiety 'C12 H3 Cl6 N O2'
_chemical_formula_sum 'C12 H3 Cl6 N O2'
_chemical_formula_weight 405.85
_chemical_name_common 'NO2-PCB 136'
_chemical_name_systematic
;
2,2',3,3',6,6'-Hexachloro-5-nitro-1,1'-biphenyl
;
_space_group_IT_number 14
_symmetry_cell_setting monoclinic
_symmetry_space_group_name_Hall '-P 2ybc'
_symmetry_space_group_name_H-M 'P 1 21/c 1'
_atom_sites_solution_hydrogens geom
_atom_sites_solution_primary direct
_atom_sites_solution_secondary difmap
_audit_creation_method SHELXL-97
_cell_angle_alpha 90.00
_cell_angle_beta 107.4219(14)
_cell_angle_gamma 90.00
_cell_formula_units_Z 4
_cell_length_a 12.1073(2)
_cell_length_b 16.3810(5)
_cell_length_c 7.5813(4)
_cell_measurement_reflns_used 3326
_cell_measurement_temperature 90.0(2)
_cell_measurement_theta_max 27.48
_cell_measurement_theta_min 1.00
_cell_volume 1434.62(9)
_computing_cell_refinement 'SCALEPACK (Otwinowski & Minor, 1997)'
_computing_data_collection 'COLLECT (Nonius, 1998)'
_computing_data_reduction 'DENZO-SMN (Otwinowski & Minor, 1997)'
_computing_molecular_graphics 'XP in SHELXTL (Sheldrick, 1994)'
_computing_publication_material 'SHELX97-2 (Sheldrick, 1997) and local procedures'
_computing_structure_refinement 'SHELXL97 (Sheldrick, 1997)'
_computing_structure_solution 'SHELXS97 (Sheldrick, 1997)'
_diffrn_ambient_temperature 90.0(2)
_diffrn_detector_area_resol_mean 18
_diffrn_measured_fraction_theta_full .997
_diffrn_measured_fraction_theta_max .997
_diffrn_measurement_device_type 'Nonius KappaCCD'
_diffrn_measurement_method '\w scans at fixed \c = 55\%'
_diffrn_radiation_monochromator graphite
_diffrn_radiation_source 'fine-focus sealed tube'
_diffrn_radiation_type MoK\a
_diffrn_radiation_wavelength 0.71073
_diffrn_reflns_av_R_equivalents 0.0271
_diffrn_reflns_av_sigmaI/netI 0.0440
_diffrn_reflns_limit_h_max 15
_diffrn_reflns_limit_h_min -15
_diffrn_reflns_limit_k_max 21
_diffrn_reflns_limit_k_min -21
_diffrn_reflns_limit_l_max 9
_diffrn_reflns_limit_l_min -9
_diffrn_reflns_number 5940
_diffrn_reflns_theta_full 27.49
_diffrn_reflns_theta_max 27.49
_diffrn_reflns_theta_min 1.76
_diffrn_standards_decay_% 0
_diffrn_standards_number 0
_exptl_absorpt_coefficient_mu 1.197
_exptl_absorpt_correction_T_max 0.7958
_exptl_absorpt_correction_T_min 0.7424
_exptl_absorpt_correction_type multi-scan
_exptl_absorpt_process_details '(SADABS; Sheldrick, 1996)'
_exptl_crystal_colour yellow
_exptl_crystal_density_diffrn 1.879
_exptl_crystal_density_method 'not measured'
_exptl_crystal_description 'block cut from rod'
_exptl_crystal_F_000 800
_exptl_crystal_size_max 0.25
_exptl_crystal_size_mid 0.20
_exptl_crystal_size_min 0.20
_refine_diff_density_max .650
_refine_diff_density_min -.412
_refine_ls_extinction_method none
_refine_ls_goodness_of_fit_ref 1.076
_refine_ls_hydrogen_treatment constr
_refine_ls_matrix_type full
_refine_ls_number_parameters 207
_refine_ls_number_reflns 3280
_refine_ls_number_restraints 20
_refine_ls_restrained_S_all 1.073
_refine_ls_R_factor_all 0.0627
_refine_ls_R_factor_gt 0.0417
_refine_ls_shift/su_max 0.002
_refine_ls_shift/su_mean 0.000
_refine_ls_structure_factor_coef Fsqd
_refine_ls_weighting_details 'calc w=1/[\s^2^(Fo^2^)+(0.0381P)^2^+1.8622P] where P=(Fo^2^+2Fc^2^)/3'
_refine_ls_weighting_scheme calc
_refine_ls_wR_factor_gt 0.0920
_refine_ls_wR_factor_ref 0.1004
_reflns_number_gt 2544
_reflns_number_total 3280
_reflns_threshold_expression I>2\s(I)
_cod_data_source_file ac6228.cif
_cod_data_source_block I
_cod_original_sg_symbol_H-M 'P 21/c'
_cod_database_code 2207955
_cod_database_fobs_code 2207955

loop_
_symmetry_equiv_pos_as_xyz
'x, y, z'
'-x, y+1/2, -z+1/2'
'-x, -y, -z'
'x, -y-1/2, z-1/2'

loop_
_atom_site_label
_atom_site_fract_x
_atom_site_fract_y
_atom_site_fract_z
_atom_site_U_iso_or_equiv
_atom_site_adp_type
_atom_site_calc_flag
_atom_site_refinement_flags
_atom_site_occupancy
_atom_site_disorder_assembly
_atom_site_disorder_group
_atom_site_type_symbol
Cl1 0.32816(6) -0.04170(4) 0.50062(9) 0.02591(18) Uani d D 1 . . Cl
Cl2 0.0854(2) -0.07297(11) 0.2114(2) 0.0259(4) Uani d PD 0.880(4) A 1 Cl
N1' 0.084(6) -0.0615(8) 0.231(3) 0.026(17) Uiso d PD 0.120(4) A 2 N
O1' 0.0407(15) -0.0472(10) 0.072(2) 0.028(5) Uiso d PD 0.120(4) A 2 O
O2' 0.1057(16) -0.1253(10) 0.315(2) 0.032(5) Uiso d PD 0.120(4) A 2 O
Cl3 0.17149(7) 0.23375(5) 0.72135(10) 0.03124(19) Uani d D 1 . . Cl
Cl4 0.43141(6) 0.17323(5) 0.49570(9) 0.02545(18) Uani d D 1 . . Cl
Cl5 0.66240(6) 0.19969(5) 0.82349(10) 0.02769(18) Uani d D 1 . . Cl
Cl6 0.23880(6) 0.03511(5) 0.97899(9) 0.02959(19) Uani d D 1 . . Cl
N1 -0.0637(4) 0.1921(3) 0.4076(8) 0.0272(12) Uani d PD 0.880(4) A 1 N
O1 -0.1546(2) 0.1641(2) 0.3258(5) 0.0582(10) Uani d PD 0.880(4) A 1 O
O2 -0.0451(2) 0.2622(2) 0.4636(5) 0.0490(9) Uani d PD 0.880(4) A 1 O
Cl2' -0.0639(11) 0.2133(7) 0.410(2) 0.025(3) Uiso d PD 0.120(4) A 2 Cl
C1 0.2343(2) 0.09375(17) 0.5985(4) 0.0189(6) Uani d . 1 . . C
C2 0.2167(2) 0.02602(17) 0.4817(3) 0.0191(6) Uani d D 1 A . C
C3 0.1100(2) 0.01338(17) 0.3488(4) 0.0198(6) Uani d D 1 . . C
C4 0.0220(2) 0.06932(18) 0.3288(4) 0.0215(6) Uani d . 1 A . C
H4 -0.0505 0.0610 0.2378 0.026 Uiso calc R 1 . . H
C5 0.0392(2) 0.13725(18) 0.4410(4) 0.0209(6) Uani d D 1 . . C
C6 0.1448(2) 0.15058(17) 0.5764(4) 0.0197(6) Uani d D 1 A . C
C1' 0.3459(2) 0.10483(16) 0.7497(4) 0.0189(6) Uani d . 1 . . C
C2' 0.4419(2) 0.14049(17) 0.7173(4) 0.0200(6) Uani d D 1 . . C
C3' 0.5445(2) 0.15131(17) 0.8597(4) 0.0220(6) Uani d D 1 . . C
C4' 0.5523(2) 0.12411(18) 1.0359(4) 0.0230(6) Uani d . 1 . . C
H4' 0.6227 0.1303 1.1328 0.028 Uiso calc R 1 . . H
C5' 0.4582(2) 0.08809(18) 1.0717(4) 0.0232(6) Uani d . 1 . . C
H5' 0.4636 0.0695 1.1926 0.028 Uiso calc R 1 . . H
C6' 0.3556(2) 0.07930(18) 0.9293(4) 0.0212(6) Uani d D 1 . . C

loop_
_atom_site_aniso_label
_atom_site_aniso_U_11
_atom_site_aniso_U_22
_atom_site_aniso_U_33
_atom_site_aniso_U_12
_atom_site_aniso_U_13
_atom_site_aniso_U_23
Cl1 0.0222(4) 0.0262(4) 0.0250(3) 0.0058(3) 0.0005(3) -0.0037(3)
Cl2 0.0232(7) 0.0271(6) 0.0254(6) -0.0056(5) 0.0042(5) -0.0053(5)
Cl3 0.0256(4) 0.0321(4) 0.0321(4) 0.0059(3) 0.0027(3) -0.0111(3)
Cl4 0.0214(4) 0.0321(4) 0.0220(3) -0.0025(3) 0.0052(3) 0.0045(3)
Cl5 0.0170(4) 0.0309(4) 0.0335(4) -0.0041(3) 0.0051(3) -0.0004(3)
Cl6 0.0231(4) 0.0439(5) 0.0211(3) -0.0090(3) 0.0057(3) 0.0017(3)
N1 0.020(2) 0.024(3) 0.035(2) -0.0032(19) 0.0040(13) 0.000(2)
O1 0.0174(15) 0.063(2) 0.081(2) 0.0083(14) -0.0059(14) -0.0288(18)
O2 0.0272(16) 0.0280(18) 0.080(2) 0.0077(12) -0.0015(14) -0.0067(17)
C1 0.0147(14) 0.0235(15) 0.0189(12) -0.0036(11) 0.0056(10) 0.0017(11)
C2 0.0164(14) 0.0228(15) 0.0174(12) -0.0002(11) 0.0042(10) 0.0028(11)
C3 0.0201(14) 0.0220(14) 0.0178(12) -0.0055(12) 0.0066(11) -0.0020(11)
C4 0.0129(14) 0.0308(16) 0.0191(13) -0.0033(12) 0.0021(10) 0.0022(12)
C5 0.0144(14) 0.0260(15) 0.0214(13) 0.0034(11) 0.0040(11) 0.0036(12)
C6 0.0177(14) 0.0231(15) 0.0190(13) -0.0026(11) 0.0068(11) 0.0003(11)
C1' 0.0167(14) 0.0190(14) 0.0193(13) 0.0025(11) 0.0026(11) -0.0035(11)
C2' 0.0208(14) 0.0195(14) 0.0193(13) 0.0030(11) 0.0054(11) 0.0004(11)
C3' 0.0178(14) 0.0202(15) 0.0273(14) 0.0014(11) 0.0057(11) -0.0035(12)
C4' 0.0175(14) 0.0237(15) 0.0232(14) 0.0023(11) -0.0010(11) -0.0012(11)
C5' 0.0216(15) 0.0260(16) 0.0192(13) 0.0006(12) 0.0020(11) 0.0001(11)
C6' 0.0180(14) 0.0222(15) 0.0225(13) -0.0007(11) 0.0048(11) 0.0000(11)

loop_
_atom_type_symbol
_atom_type_description
_atom_type_scat_dispersion_real
_atom_type_scat_dispersion_imag
_atom_type_scat_source
C C .0033 .0016 'International Tables Vol C Tables 4.2.6.8 and 6.1.1.4'
H H .0000 .0000 'International Tables Vol C Tables 4.2.6.8 and 6.1.1.4'
Cl Cl .1484 .1585 'International Tables Vol C Tables 4.2.6.8 and 6.1.1.4'
N N .0061 .0033 'International Tables Vol C Tables 4.2.6.8 and 6.1.1.4'
O O .0106 .0060 'International Tables Vol C Tables 4.2.6.8 and 6.1.1.4'

loop_
_geom_angle_atom_site_label_1
_geom_angle_atom_site_label_2
_geom_angle_atom_site_label_3
_geom_angle
O1' N1' O2' 131.9(14)
O1' N1' C3 113.3(15)
O2' N1' C3 114.8(16)
O1 N1 O2 126.3(5)
O1 N1 C5 117.0(5)
O2 N1 C5 116.7(4)
C2 C1 C6 119.1(2)
C2 C1 C1' 120.9(2)
C6 C1 C1' 119.9(2)
C3 C2 C1 120.6(2)
C3 C2 Cl1 119.9(2)
C1 C2 Cl1 119.5(2)
C4 C3 C2 119.9(2)
C4 C3 N1' 117(2)
C2 C3 N1' 123(2)
C4 C3 Cl2 119.3(2)
C2 C3 Cl2 120.8(2)
N1' C3 Cl2 2(3)
C5 C4 C3 120.0(2)
C5 C4 H4 120.0
C3 C4 H4 120.0
C4 C5 C6 121.1(3)
C4 C5 N1 114.6(3)
C6 C5 N1 124.3(3)
C4 C5 Cl2' 121.9(6)
C6 C5 Cl2' 116.9(6)
N1 C5 Cl2' 9.2(7)
C5 C6 C1 119.3(2)
C5 C6 Cl3 123.3(2)
C1 C6 Cl3 117.4(2)
C2' C1' C6' 118.0(2)
C2' C1' C1 121.8(2)
C6' C1' C1 120.3(2)
C1' C2' C3' 121.1(2)
C1' C2' Cl4 118.7(2)
C3' C2' Cl4 120.2(2)
C4' C3' C2' 119.6(3)
C4' C3' Cl5 118.8(2)
C2' C3' Cl5 121.6(2)
C5' C4' C3' 120.4(3)
C5' C4' H4' 119.8
C3' C4' H4' 119.8
C4' C5' C6' 119.4(3)
C4' C5' H5' 120.3
C6' C5' H5' 120.3
C5' C6' C1' 121.5(3)
C5' C6' Cl6 118.3(2)
C1' C6' Cl6 120.2(2)

loop_
_geom_bond_atom_site_label_1
_geom_bond_atom_site_label_2
_geom_bond_distance
Cl1 C2 1.719(3)
Cl2 C3 1.729(3)
N1' O1' 1.182(18)
N1' O2' 1.211(18)
N1' C3 1.494(6)
Cl3 C6 1.719(3)
Cl4 C2' 1.731(3)
Cl5 C3' 1.724(3)
Cl6 C6' 1.727(3)
N1 O1 1.183(6)
N1 O2 1.222(7)
N1 C5 1.494(6)
Cl2' C5 1.729(3)
C1 C2 1.396(4)
C1 C6 1.400(4)
C1 C1' 1.498(4)
C2 C3 1.395(4)
C3 C4 1.379(4)
C4 C5 1.378(4)
C4 H4 0.9500
C5 C6 1.397(4)
C1' C2' 1.388(4)
C1' C6' 1.395(4)
C2' C3' 1.392(4)
C3' C4' 1.385(4)
C4' C5' 1.380(4)
C4' H4' 0.9500
C5' C6' 1.388(4)
C5' H5' 0.9500

loop_
_geom_torsion_atom_site_label_1
_geom_torsion_atom_site_label_2
_geom_torsion_atom_site_label_3
_geom_torsion_atom_site_label_4
_geom_torsion
C6 C1 C2 C3 -2.3(4)
C1' C1 C2 C3 175.9(2)
C6 C1 C2 Cl1 177.1(2)
C1' C1 C2 Cl1 -4.8(4)
C1 C2 C3 C4 1.8(4)
Cl1 C2 C3 C4 -177.5(2)
C1 C2 C3 N1' -175(2)
Cl1 C2 C3 N1' 6(2)
C1 C2 C3 Cl2 -176.8(2)
Cl1 C2 C3 Cl2 3.9(3)
O1' N1' C3 C4 51(6)
O2' N1' C3 C4 -127(4)
O1' N1' C3 C2 -132(4)
O2' N1' C3 C2 50(6)
C2 C3 C4 C5 -0.5(4)
N1' C3 C4 C5 176(2)
Cl2 C3 C4 C5 178.1(2)
C3 C4 C5 C6 -0.3(4)
C3 C4 C5 N1 -178.9(3)
C3 C4 C5 Cl2' 174.8(6)
O1 N1 C5 C4 17.9(6)
O2 N1 C5 C4 -160.2(4)
O1 N1 C5 C6 -160.6(4)
O2 N1 C5 C6 21.3(7)
C4 C5 C6 C1 -0.2(4)
N1 C5 C6 C1 178.2(3)
Cl2' C5 C6 C1 -175.5(6)
C4 C5 C6 Cl3 -179.7(2)
N1 C5 C6 Cl3 -1.3(5)
Cl2' C5 C6 Cl3 5.0(6)
C2 C1 C6 C5 1.5(4)
C1' C1 C6 C5 -176.7(2)
C2 C1 C6 Cl3 -179.1(2)
C1' C1 C6 Cl3 2.8(3)
C2 C1 C1' C2' 84.4(4)
C6 C1 C1' C2' -97.5(3)
C2 C1 C1' C6' -95.8(3)
C6 C1 C1' C6' 82.4(3)
C6' C1' C2' C3' -0.7(4)
C1 C1' C2' C3' 179.2(3)
C6' C1' C2' Cl4 -179.6(2)
C1 C1' C2' Cl4 0.3(4)
C1' C2' C3' C4' 1.8(4)
Cl4 C2' C3' C4' -179.4(2)
C1' C2' C3' Cl5 -177.0(2)
Cl4 C2' C3' Cl5 1.9(3)
C2' C3' C4' C5' -1.4(4)
Cl5 C3' C4' C5' 177.4(2)
C3' C4' C5' C6' 0.0(4)
C4' C5' C6' C1' 1.1(4)
C4' C5' C6' Cl6 -179.2(2)
C2' C1' C6' C5' -0.8(4)
C1 C1' C6' C5' 179.4(3)
C2' C1' C6' Cl6 179.6(2)
C1 C1' C6' Cl6 -0.3(4)
